data_4112892
loop_
_publ_author_name
'Biswaroop Chatterjee'
'Juan C. Noveron'
'Marino J. E. Resendiz'
'Jie Liu'
'Takuya Yamamoto'
'Daniel Parker'
'Martin Cinke'
'Cattien V. Nguyen'
'Atta M. Arif'
'Peter J. Stang'

_publ_section_title
;
 Self-Assembly of Flexible Supramolecular Metallacyclic Ensembles:
 Structures and Adsorption Properties of Their Nanoporous Crystalline
 Frameworks
;
_journal_name_full 'Journal of the American Chemical Society'
_journal_page_first 10645
_journal_page_last 10656
_journal_paper_doi 10.1021/ja0388919
_journal_volume 126
_journal_year 2004
_chemical_formula_sum 'C50 H74 F12 N4 O21 P4 Pt2 S4'
_chemical_formula_weight 1937.43
_chemical_name_systematic
;
 ?
;
_space_group_IT_number 2
_symmetry_cell_setting triclinic
_symmetry_space_group_name_Hall '-P 1'
_symmetry_space_group_name_H-M 'P -1'
_atom_sites_solution_hydrogens geom
_atom_sites_solution_primary direct
_atom_sites_solution_secondary difmap
_audit_creation_method SHELXL-97
_cell_angle_alpha 89.8587(7)
_cell_angle_beta 88.1624(8)
_cell_angle_gamma 80.5377(16)
_cell_formula_units_Z 1
_cell_length_a 8.8035(2)
_cell_length_b 9.1015(2)
_cell_length_c 23.3350(7)
_cell_measurement_reflns_used 5074
_cell_measurement_temperature 150(1)
_cell_measurement_theta_max 27.485
_cell_measurement_theta_min 1.018
_cell_volume 1843.32(8)
_computing_cell_refinement DENZO-SMN
_computing_data_collection 'Nonius COLLECT'
_computing_data_reduction DENZO-SMN
_computing_molecular_graphics 'WinGX, Ortep3'
_computing_structure_refinement 'SHELXL-97 (Sheldrick, 1997)'
_computing_structure_solution SIR97
_diffrn_ambient_temperature 150(1)
_diffrn_measured_fraction_theta_full 0.956
_diffrn_measured_fraction_theta_max 0.956
_diffrn_measurement_device_type 'Nonius KappaCCD Diffractometer'
_diffrn_measurement_method 'Phi plus Omega scan'
_diffrn_radiation_monochromator graphite
_diffrn_radiation_source 'fine-focus sealed tube'
_diffrn_radiation_type MoK\a
_diffrn_radiation_wavelength 0.71073
_diffrn_reflns_av_R_equivalents 0.0293
_diffrn_reflns_av_sigmaI/netI 0.0632
_diffrn_reflns_limit_h_max 11
_diffrn_reflns_limit_h_min -11
_diffrn_reflns_limit_k_max 10
_diffrn_reflns_limit_k_min -11
_diffrn_reflns_limit_l_max 30
_diffrn_reflns_limit_l_min -25
_diffrn_reflns_number 11961
_diffrn_reflns_theta_full 27.46
_diffrn_reflns_theta_max 27.46
_diffrn_reflns_theta_min 3.93
_exptl_absorpt_coefficient_mu 4.089
_exptl_absorpt_correction_T_max 0.8535
_exptl_absorpt_correction_T_min 0.4280
_exptl_absorpt_correction_type multi-scan
_exptl_absorpt_process_details 'DENZO-SMN (Otwinwski & Minor, 1997)'
_exptl_crystal_colour colorless
_exptl_crystal_density_diffrn 1.745
_exptl_crystal_description plate
_exptl_crystal_F_000 958
_exptl_crystal_size_max 0.25
_exptl_crystal_size_mid 0.14
_exptl_crystal_size_min 0.04
_refine_diff_density_max 1.887
_refine_diff_density_min -1.592
_refine_diff_density_rms 0.150
_refine_ls_extinction_coef 0.0028(4)
_refine_ls_extinction_expression Fc^*^=kFc[1+0.001xFc^2^\l^3^/sin(2\q)]^-1/4^
_refine_ls_extinction_method SHELXL
_refine_ls_goodness_of_fit_ref 1.054
_refine_ls_hydrogen_treatment mixed
_refine_ls_matrix_type full
_refine_ls_number_parameters 458
_refine_ls_number_reflns 8082
_refine_ls_number_restraints 61
_refine_ls_restrained_S_all 1.062
_refine_ls_R_factor_all 0.0558
_refine_ls_R_factor_gt 0.0429
_refine_ls_shift/su_max 0.002
_refine_ls_shift/su_mean 0.000
_refine_ls_structure_factor_coef Fsqd
_refine_ls_weighting_details 'calc w=1/[\s^2^(Fo^2^)+(0.0390P)^2^+4.4478P] where P=(Fo^2^+2Fc^2^)/3'
_refine_ls_weighting_scheme calc
_refine_ls_wR_factor_gt 0.0938
_refine_ls_wR_factor_ref 0.1003
_reflns_number_gt 7006
_reflns_number_total 8082
_reflns_threshold_expression >2sigma(I)
_cod_data_source_file ja0388919si20040709_024047_5.cif
_cod_data_source_block complex8
_cod_database_code 4112892

loop_
_symmetry_equiv_pos_as_xyz
'x, y, z'
'-x, -y, -z'

loop_
_atom_site_label
_atom_site_type_symbol
_atom_site_fract_x
_atom_site_fract_y
_atom_site_fract_z
_atom_site_U_iso_or_equiv
_atom_site_adp_type
_atom_site_occupancy
_atom_site_symmetry_multiplicity
_atom_site_calc_flag
_atom_site_refinement_flags
_atom_site_disorder_assembly
_atom_site_disorder_group
Pt1 Pt 0.11299(2) -0.02680(2) 0.810198(9) 0.02449(9) Uani 1 1 d . . .
P1 P 0.29787(15) 0.04220(15) 0.86401(7) 0.0287(3) Uani 1 1 d . . .
P2 P 0.07111(16) -0.22084(14) 0.86575(7) 0.0287(3) Uani 1 1 d . . .
S1 S 0.18516(15) 0.73747(15) 0.08828(6) 0.0306(3) Uani 1 1 d D . .
F1 F 0.4491(5) 0.5953(5) 0.0490(2) 0.0792(16) Uani 1 1 d D . .
F2 F 0.2612(5) 0.4822(4) 0.0349(2) 0.0686(13) Uani 1 1 d D . .
F3 F 0.3543(7) 0.4874(6) 0.1180(3) 0.100(2) Uani 1 1 d D . .
O5 O 0.1576(6) 0.8040(5) 0.0337(2) 0.0582(13) Uani 1 1 d D . .
O6 O 0.0550(5) 0.6861(5) 0.1150(2) 0.0542(13) Uani 1 1 d D . .
O7 O 0.2691(5) 0.8169(6) 0.1258(2) 0.0648(15) Uani 1 1 d D . .
C22 C 0.3184(7) 0.5682(7) 0.0722(3) 0.0467(16) Uani 1 1 d D . .
S2 S 0.5889(2) 0.3614(2) 0.29911(11) 0.0348(5) Uani 0.75 1 d PD A 1
F4 F 0.4482(12) 0.6287(7) 0.2853(6) 0.133(4) Uani 0.75 1 d PD A 1
F5 F 0.3439(10) 0.4678(16) 0.2431(4) 0.150(5) Uani 0.75 1 d PD A 1
F6 F 0.3192(7) 0.4907(8) 0.3357(3) 0.072(2) Uani 0.75 1 d PD A 1
O8 O 0.5347(9) 0.2192(6) 0.2981(5) 0.076(3) Uani 0.75 1 d PD A 1
O9 O 0.6379(10) 0.4003(13) 0.3522(4) 0.103(3) Uani 0.75 1 d PD A 1
O10 O 0.6872(12) 0.3873(14) 0.2514(6) 0.090(8) Uani 0.75 1 d PD A 1
S2' S 0.5486(16) 0.3313(15) 0.2792(7) 0.106(5) Uiso 0.25 1 d PD A 2
F4' F 0.399(3) 0.589(2) 0.2524(10) 0.081(7) Uiso 0.25 1 d PD A 2
F5' F 0.472(5) 0.571(5) 0.3363(17) 0.33(4) Uiso 0.25 1 d PD A 2
F6' F 0.287(2) 0.455(3) 0.3078(13) 0.093(9) Uiso 0.25 1 d PD A 2
O8' O 0.453(5) 0.261(5) 0.241(2) 0.27(3) Uiso 0.25 1 d PD A 2
O9' O 0.581(4) 0.257(4) 0.3308(13) 0.145(17) Uiso 0.25 1 d PD A 2
O10' O 0.682(4) 0.379(5) 0.253(2) 0.12(3) Uiso 0.25 1 d PD A 2
C23 C 0.4196(9) 0.4940(9) 0.2916(4) 0.086(4) Uani 1 1 d D . .
O1 O 0.0500(5) 0.5267(5) 0.5943(2) 0.0438(11) Uani 1 1 d . . .
O2 O 0.2452(5) 0.3518(4) 0.56300(18) 0.0372(9) Uani 1 1 d . . .
O3 O 0.3200(4) 0.1922(4) 0.41978(19) 0.0373(9) Uani 1 1 d . . .
O4 O 0.4485(5) -0.0355(5) 0.3975(2) 0.0490(12) Uani 1 1 d . . .
N1 N 0.1394(5) 0.1394(5) 0.7498(2) 0.0253(9) Uani 1 1 d . . .
N2 N 0.0534(5) 0.0689(5) 0.2478(2) 0.0268(9) Uani 1 1 d . . .
C1 C 0.0457(6) 0.2717(5) 0.7476(2) 0.0288(11) Uani 1 1 d . . .
H1 H -0.0228 0.3019 0.7793 0.035 Uiso 1 1 calc R . .
C2 C 0.0457(6) 0.3647(5) 0.7012(3) 0.0292(11) Uani 1 1 d . . .
H2 H -0.0208 0.4582 0.7009 0.035 Uiso 1 1 calc R . .
C3 C 0.1441(6) 0.3200(5) 0.6547(2) 0.0272(11) Uani 1 1 d . . .
C4 C 0.2432(6) 0.1862(6) 0.6573(3) 0.0333(12) Uani 1 1 d . . .
H4 H 0.3145 0.1555 0.6265 0.040 Uiso 1 1 calc R . .
C5 C 0.2375(6) 0.0984(6) 0.7046(3) 0.0337(13) Uani 1 1 d . . .
H5 H 0.3048 0.0056 0.7059 0.040 Uiso 1 1 calc R . .
C6 C 0.1404(6) 0.4142(6) 0.6010(3) 0.0325(12) Uani 1 1 d . . .
C7 C 0.2606(7) 0.4294(6) 0.5096(3) 0.0364(13) Uani 1 1 d . . .
H7A H 0.2594 0.5368 0.5168 0.044 Uiso 1 1 calc R . .
H7B H 0.1750 0.4186 0.4843 0.044 Uiso 1 1 calc R . .
C8 C 0.4137(7) 0.3589(7) 0.4822(3) 0.0385(13) Uani 1 1 d . . .
H8A H 0.4327 0.4157 0.4472 0.046 Uiso 1 1 calc R . .
H8B H 0.4963 0.3686 0.5090 0.046 Uiso 1 1 calc R . .
C9 C 0.4252(7) 0.1985(7) 0.4663(3) 0.0416(14) Uani 1 1 d . . .
H9A H 0.5320 0.1569 0.4536 0.050 Uiso 1 1 calc R . .
H9B H 0.3958 0.1403 0.4995 0.050 Uiso 1 1 calc R . .
C10 C 0.3506(6) 0.0715(7) 0.3880(3) 0.0379(14) Uani 1 1 d . . .
C11 C 0.2460(6) 0.0755(6) 0.3383(3) 0.0310(12) Uani 1 1 d . . .
C12 C 0.2876(6) -0.0201(6) 0.2934(3) 0.0349(13) Uani 1 1 d . . .
H12 H 0.3836 -0.0855 0.2933 0.042 Uiso 1 1 calc R . .
C13 C 0.1909(6) -0.0221(6) 0.2482(3) 0.0313(12) Uani 1 1 d . . .
H13 H 0.2213 -0.0884 0.2170 0.038 Uiso 1 1 calc R . .
C14 C 0.0116(6) 0.1647(6) 0.2921(3) 0.0321(12) Uani 1 1 d . . .
H14 H -0.0854 0.2284 0.2917 0.038 Uiso 1 1 calc R . .
C15 C 0.1057(6) 0.1719(6) 0.3373(3) 0.0323(12) Uani 1 1 d . . .
H15 H 0.0757 0.2415 0.3674 0.039 Uiso 1 1 calc R . .
C16 C 0.3360(7) 0.2257(6) 0.8458(3) 0.0417(15) Uani 1 1 d . . .
H16A H 0.2433 0.2992 0.8538 0.063 Uiso 1 1 calc R . .
H16B H 0.3650 0.2286 0.8049 0.063 Uiso 1 1 calc R . .
H16C H 0.4205 0.2489 0.8686 0.063 Uiso 1 1 calc R . .
C17 C 0.2619(7) 0.0585(7) 0.9399(3) 0.0400(14) Uani 1 1 d . . .
H17A H 0.3483 0.0944 0.9577 0.060 Uiso 1 1 calc R . .
H17B H 0.2507 -0.0391 0.9558 0.060 Uiso 1 1 calc R . .
H17C H 0.1669 0.1292 0.9478 0.060 Uiso 1 1 calc R . .
C18 C 0.4830(7) -0.0759(7) 0.8530(3) 0.0482(17) Uani 1 1 d . . .
H18A H 0.5639 -0.0265 0.8684 0.072 Uiso 1 1 calc R . .
H18B H 0.5032 -0.0944 0.8119 0.072 Uiso 1 1 calc R . .
H18C H 0.4821 -0.1709 0.8728 0.072 Uiso 1 1 calc R . .
C19 C 0.2347(7) -0.3351(6) 0.8957(3) 0.0416(15) Uani 1 1 d . . .
H19A H 0.2789 -0.2779 0.9246 0.062 Uiso 1 1 calc R . .
H19B H 0.3122 -0.3670 0.8653 0.062 Uiso 1 1 calc R . .
H19C H 0.2024 -0.4229 0.9138 0.062 Uiso 1 1 calc R . .
C20 C -0.0150(9) -0.3560(7) 0.8261(3) 0.0484(17) Uani 1 1 d . . .
H20A H 0.0518 -0.3914 0.7929 0.073 Uiso 1 1 calc R . .
H20B H -0.1162 -0.3091 0.8130 0.073 Uiso 1 1 calc R . .
H20C H -0.0271 -0.4403 0.8511 0.073 Uiso 1 1 calc R . .
C21 C -0.0644(6) -0.1663(6) 0.9246(3) 0.0369(13) Uani 1 1 d . . .
H21A H -0.0888 -0.2555 0.9441 0.055 Uiso 1 1 calc R . .
H21B H -0.1589 -0.1085 0.9099 0.055 Uiso 1 1 calc R . .
H21C H -0.0191 -0.1053 0.9518 0.055 Uiso 1 1 calc R . .
C24 C 0.1796(8) 0.7576(6) 0.4213(3) 0.077(5) Uiso 0.50 1 d PRD B -1
H24A H 0.1800 0.6498 0.4220 0.115 Uiso 0.50 1 calc PR C -1
H24B H 0.2858 0.7770 0.4216 0.115 Uiso 0.50 1 calc PR D -1
H24C H 0.1305 0.7998 0.3865 0.115 Uiso 0.50 1 calc PR E -1
C25 C 0.0959(8) 0.8245(6) 0.4705(3) 0.076(5) Uiso 0.50 1 d PRD B -1
H25A H 0.1442 0.7821 0.5059 0.091 Uiso 0.50 1 calc PR F -1
H25B H -0.0116 0.8054 0.4706 0.091 Uiso 0.50 1 calc PR G -1
O11 O 0.0982(8) 0.9852(6) 0.4680(3) 0.134(6) Uiso 0.50 1 d PRD B -1
C26 C 0.0221(8) 1.0705(6) 0.5192(3) 0.161(13) Uiso 0.50 1 d PRD B -1
H26A H 0.0784 1.1508 0.5307 0.194 Uiso 0.50 1 calc PR H -1
H26B H 0.0112 1.0044 0.5523 0.194 Uiso 0.50 1 calc PR I -1
C27 C -0.1365(8) 1.1337(6) 0.4936(3) 0.133(10) Uiso 0.50 1 d PRD B -1
H27A H -0.2014 1.1940 0.5227 0.199 Uiso 0.50 1 calc PR J -1
H27B H -0.1873 1.0512 0.4817 0.199 Uiso 0.50 1 calc PR K -1
H27C H -0.1207 1.1959 0.4603 0.199 Uiso 0.50 1 calc PR L -1

loop_
_atom_site_aniso_label
_atom_site_aniso_U_11
_atom_site_aniso_U_22
_atom_site_aniso_U_33
_atom_site_aniso_U_23
_atom_site_aniso_U_13
_atom_site_aniso_U_12
Pt1 0.02869(13) 0.02069(12) 0.02403(13) 0.00046(7) 0.00067(7) -0.00416(7)
P1 0.0260(6) 0.0294(7) 0.0312(8) 0.0024(6) -0.0023(6) -0.0057(5)
P2 0.0364(7) 0.0213(6) 0.0280(8) 0.0009(5) 0.0045(6) -0.0045(5)
S1 0.0348(7) 0.0289(7) 0.0271(8) -0.0016(5) 0.0024(5) -0.0027(5)
F1 0.046(2) 0.092(3) 0.100(4) -0.051(3) 0.033(2) -0.018(2)
F2 0.069(3) 0.041(2) 0.096(4) -0.031(2) 0.005(3) -0.0091(18)
F3 0.105(4) 0.086(4) 0.085(4) 0.017(3) -0.003(3) 0.055(3)
O5 0.093(4) 0.042(3) 0.039(3) 0.012(2) -0.001(3) -0.010(2)
O6 0.048(3) 0.048(3) 0.064(4) 0.010(2) 0.021(2) -0.002(2)
O7 0.054(3) 0.075(4) 0.062(4) -0.041(3) -0.011(3) 0.003(2)
C22 0.047(4) 0.044(4) 0.046(4) -0.010(3) 0.007(3) 0.001(3)
S2 0.0233(9) 0.0340(10) 0.0443(13) 0.0048(9) 0.0044(9) 0.0024(7)
F4 0.148(8) 0.023(3) 0.212(13) 0.021(5) 0.051(8) 0.022(4)
F5 0.088(6) 0.270(15) 0.087(7) 0.057(8) -0.049(6) -0.007(7)
F6 0.044(3) 0.089(5) 0.070(5) -0.003(4) 0.016(3) 0.026(3)
O8 0.076(5) 0.015(3) 0.136(9) 0.003(4) 0.030(5) -0.006(3)
O9 0.075(5) 0.192(11) 0.058(6) 0.008(6) -0.023(5) -0.064(6)
O10 0.062(7) 0.088(9) 0.104(11) 0.024(6) 0.064(7) 0.019(4)
C23 0.060(5) 0.060(5) 0.128(10) 0.026(6) 0.037(6) 0.013(4)
O1 0.055(3) 0.036(2) 0.034(3) 0.0052(19) 0.000(2) 0.0106(19)
O2 0.050(2) 0.029(2) 0.029(2) 0.0037(17) 0.0052(18) 0.0006(16)
O3 0.036(2) 0.040(2) 0.033(2) -0.0098(18) -0.0104(17) 0.0013(16)
O4 0.043(2) 0.046(3) 0.052(3) -0.010(2) -0.012(2) 0.0115(19)
N1 0.026(2) 0.026(2) 0.023(2) 0.0009(18) -0.0021(17) -0.0021(16)
N2 0.031(2) 0.025(2) 0.024(3) -0.0014(18) 0.0005(18) -0.0058(16)
C1 0.031(3) 0.025(3) 0.028(3) -0.006(2) 0.004(2) -0.0011(19)
C2 0.031(3) 0.021(2) 0.033(3) 0.001(2) -0.001(2) 0.0006(19)
C3 0.032(3) 0.023(2) 0.025(3) 0.002(2) -0.002(2) -0.0024(19)
C4 0.034(3) 0.035(3) 0.028(3) 0.005(2) 0.008(2) 0.002(2)
C5 0.035(3) 0.027(3) 0.035(3) 0.008(2) 0.004(2) 0.005(2)
C6 0.041(3) 0.028(3) 0.028(3) 0.006(2) -0.006(2) -0.005(2)
C7 0.053(4) 0.031(3) 0.026(3) 0.006(2) 0.001(3) -0.009(2)
C8 0.043(3) 0.045(3) 0.030(3) -0.001(3) -0.002(3) -0.014(2)
C9 0.040(3) 0.050(4) 0.036(4) -0.007(3) -0.008(3) -0.008(3)
C10 0.034(3) 0.040(3) 0.039(4) -0.005(3) -0.004(3) -0.004(2)
C11 0.028(3) 0.032(3) 0.034(3) -0.003(2) 0.001(2) -0.007(2)
C12 0.026(3) 0.032(3) 0.045(4) -0.009(3) -0.001(2) -0.002(2)
C13 0.035(3) 0.031(3) 0.028(3) -0.010(2) 0.004(2) -0.005(2)
C14 0.035(3) 0.026(3) 0.034(3) -0.006(2) 0.000(2) -0.001(2)
C15 0.037(3) 0.024(3) 0.034(3) -0.009(2) -0.001(2) 0.000(2)
C16 0.042(3) 0.038(3) 0.049(4) 0.008(3) -0.012(3) -0.016(2)
C17 0.039(3) 0.048(4) 0.034(4) 0.001(3) -0.005(3) -0.012(3)
C18 0.031(3) 0.052(4) 0.060(5) 0.003(3) 0.001(3) -0.002(3)
C19 0.048(3) 0.030(3) 0.044(4) 0.007(3) 0.004(3) -0.001(2)
C20 0.078(5) 0.030(3) 0.042(4) 0.000(3) 0.002(3) -0.025(3)
C21 0.042(3) 0.032(3) 0.036(4) 0.003(3) 0.006(3) -0.006(2)

loop_
_atom_type_symbol
_atom_type_description
_atom_type_scat_dispersion_real
_atom_type_scat_dispersion_imag
_atom_type_scat_source
C C 0.0033 0.0016 'International Tables Vol C Tables 4.2.6.8 and 6.1.1.4'
H H 0.0000 0.0000 'International Tables Vol C Tables 4.2.6.8 and 6.1.1.4'
N N 0.0061 0.0033 'International Tables Vol C Tables 4.2.6.8 and 6.1.1.4'
O O 0.0106 0.0060 'International Tables Vol C Tables 4.2.6.8 and 6.1.1.4'
F F 0.0171 0.0103 'International Tables Vol C Tables 4.2.6.8 and 6.1.1.4'
P P 0.1023 0.0942 'International Tables Vol C Tables 4.2.6.8 and 6.1.1.4'
S S 0.1246 0.1234 'International Tables Vol C Tables 4.2.6.8 and 6.1.1.4'
Pt Pt -1.7033 8.3905 'International Tables Vol C Tables 4.2.6.8 and 6.1.1.4'

loop_
_geom_angle_atom_site_label_1
_geom_angle_atom_site_label_2
_geom_angle_atom_site_label_3
_geom_angle
_geom_angle_site_symmetry_1
_geom_angle_site_symmetry_3
N1 Pt1 N2 81.40(17) . 2_556
N1 Pt1 P1 90.93(12) . .
N2 Pt1 P1 172.32(12) 2_556 .
N1 Pt1 P2 172.40(12) . .
N2 Pt1 P2 91.54(12) 2_556 .
P1 Pt1 P2 96.11(5) . .
C17 P1 C16 101.8(3) . .
C17 P1 C18 106.9(3) . .
C16 P1 C18 103.7(3) . .
C17 P1 Pt1 117.9(2) . .
C16 P1 Pt1 112.2(2) . .
C18 P1 Pt1 112.8(3) . .
C19 P2 C21 106.5(3) . .
C19 P2 C20 102.1(3) . .
C21 P2 C20 104.1(3) . .
C19 P2 Pt1 118.0(2) . .
C21 P2 Pt1 112.92(17) . .
C20 P2 Pt1 111.8(2) . .
O5 S1 O6 114.7(3) . .
O5 S1 O7 114.7(3) . .
O6 S1 O7 114.4(3) . .
O5 S1 C22 103.6(3) . .
O6 S1 C22 103.9(3) . .
O7 S1 C22 103.4(3) . .
F3 C22 F1 106.4(6) . .
F3 C22 F2 107.3(6) . .
F1 C22 F2 106.2(5) . .
F3 C22 S1 112.7(5) . .
F1 C22 S1 112.1(4) . .
F2 C22 S1 111.7(4) . .
O9 S2 O10 114.8(8) . .
O9 S2 O8 114.5(6) . .
O10 S2 O8 114.9(8) . .
O9 S2 C23 101.6(6) . .
O10 S2 C23 104.9(5) . .
O8 S2 C23 104.0(4) . .
O9' S2' O10' 113(2) . .
O9' S2' O8' 115(2) . .
O10' S2' O8' 116(2) . .
O9' S2' C23 110.0(17) . .
O10' S2' C23 104.6(18) . .
O8' S2' C23 97.1(17) . .
F4' C23 F4 45.8(12) . .
F4' C23 F6' 110.1(15) . .
F4 C23 F6' 127.0(13) . .
F4' C23 F6 123.0(13) . .
F4 C23 F6 109.3(8) . .
F6' C23 F6 35.5(12) . .
F4' C23 F5 58.9(12) . .
F4 C23 F5 104.7(10) . .
F6' C23 F5 72.1(14) . .
F6 C23 F5 106.5(8) . .
F4' C23 F5' 104(2) . .
F4 C23 F5' 58(2) . .
F6' C23 F5' 109(2) . .
F6 C23 F5' 73(2) . .
F5 C23 F5' 160(2) . .
F4' C23 S2' 118.7(13) . .
F4 C23 S2' 126.2(8) . .
F6' C23 S2' 106.8(12) . .
F6 C23 S2' 115.7(8) . .
F5 C23 S2' 89.8(8) . .
F5' C23 S2' 108.4(19) . .
F4' C23 S2 124.8(13) . .
F4 C23 S2 112.6(7) . .
F6' C23 S2 117.6(12) . .
F6 C23 S2 112.0(6) . .
F5 C23 S2 111.4(7) . .
F5' C23 S2 86.3(19) . .
S2' C23 S2 22.3(5) . .
C6 O2 C7 117.6(4) . .
C10 O3 C9 114.6(4) . .
C1 N1 C5 118.3(5) . .
C1 N1 Pt1 123.9(4) . .
C5 N1 Pt1 116.6(3) . .
C13 N2 C14 119.3(5) . .
C13 N2 Pt1 119.4(4) . 2_556
C14 N2 Pt1 119.7(3) . 2_556
N1 C1 C2 122.2(5) . .
N1 C1 H1 118.9 . .
C2 C1 H1 118.9 . .
C1 C2 C3 118.9(5) . .
C1 C2 H2 120.6 . .
C3 C2 H2 120.6 . .
C4 C3 C2 119.1(5) . .
C4 C3 C6 120.2(5) . .
C2 C3 C6 120.7(5) . .
C5 C4 C3 119.2(5) . .
C5 C4 H4 120.4 . .
C3 C4 H4 120.4 . .
N1 C5 C4 122.2(5) . .
N1 C5 H5 118.9 . .
C4 C5 H5 118.9 . .
O1 C6 O2 126.0(5) . .
O1 C6 C3 123.7(5) . .
O2 C6 C3 110.3(4) . .
O2 C7 C8 106.3(5) . .
O2 C7 H7A 110.5 . .
C8 C7 H7A 110.5 . .
O2 C7 H7B 110.5 . .
C8 C7 H7B 110.5 . .
H7A C7 H7B 108.7 . .
C9 C8 C7 115.1(5) . .
C9 C8 H8A 108.5 . .
C7 C8 H8A 108.5 . .
C9 C8 H8B 108.5 . .
C7 C8 H8B 108.5 . .
H8A C8 H8B 107.5 . .
O3 C9 C8 106.7(5) . .
O3 C9 H9A 110.4 . .
C8 C9 H9A 110.4 . .
O3 C9 H9B 110.4 . .
C8 C9 H9B 110.4 . .
H9A C9 H9B 108.6 . .
O4 C10 O3 125.4(6) . .
O4 C10 C11 122.1(6) . .
O3 C10 C11 112.5(5) . .
C12 C11 C15 119.0(5) . .
C12 C11 C10 119.2(5) . .
C15 C11 C10 121.8(5) . .
C11 C12 C13 120.2(5) . .
C11 C12 H12 119.9 . .
C13 C12 H12 119.9 . .
N2 C13 C12 120.8(5) . .
N2 C13 H13 119.6 . .
C12 C13 H13 119.6 . .
N2 C14 C15 121.6(5) . .
N2 C14 H14 119.2 . .
C15 C14 H14 119.2 . .
C14 C15 C11 119.0(5) . .
C14 C15 H15 120.5 . .
C11 C15 H15 120.5 . .
P1 C16 H16A 109.5 . .
P1 C16 H16B 109.5 . .
H16A C16 H16B 109.5 . .
P1 C16 H16C 109.5 . .
H16A C16 H16C 109.5 . .
H16B C16 H16C 109.5 . .
P1 C17 H17A 109.5 . .
P1 C17 H17B 109.5 . .
H17A C17 H17B 109.5 . .
P1 C17 H17C 109.5 . .
H17A C17 H17C 109.5 . .
H17B C17 H17C 109.5 . .
P1 C18 H18A 109.5 . .
P1 C18 H18B 109.5 . .
H18A C18 H18B 109.5 . .
P1 C18 H18C 109.5 . .
H18A C18 H18C 109.5 . .
H18B C18 H18C 109.5 . .
P2 C19 H19A 109.5 . .
P2 C19 H19B 109.5 . .
H19A C19 H19B 109.5 . .
P2 C19 H19C 109.5 . .
H19A C19 H19C 109.5 . .
H19B C19 H19C 109.5 . .
P2 C20 H20A 109.5 . .
P2 C20 H20B 109.5 . .
H20A C20 H20B 109.5 . .
P2 C20 H20C 109.5 . .
H20A C20 H20C 109.5 . .
H20B C20 H20C 109.5 . .
P2 C21 H21A 109.5 . .
P2 C21 H21B 109.5 . .
H21A C21 H21B 109.5 . .
P2 C21 H21C 109.5 . .
H21A C21 H21C 109.5 . .
H21B C21 H21C 109.5 . .
C25 C24 H24A 109.5 . .
C25 C24 H24B 109.5 . .
H24A C24 H24B 109.5 . .
C25 C24 H24C 109.5 . .
H24A C24 H24C 109.5 . .
H24B C24 H24C 109.5 . .
C24 C25 O11 107.8 . .
C24 C25 H25A 110.1 . .
O11 C25 H25A 110.1 . .
C24 C25 H25B 110.1 . .
O11 C25 H25B 110.1 . .
H25A C25 H25B 108.5 . .
C25 O11 C26 114.1 . .
O11 C26 C27 99.5 . .
O11 C26 H26A 111.9 . .
C27 C26 H26A 111.9 . .
O11 C26 H26B 111.9 . .
C27 C26 H26B 111.9 . .
H26A C26 H26B 109.6 . .
C26 C27 H27A 109.5 . .
C26 C27 H27B 109.5 . .
H27A C27 H27B 109.5 . .
C26 C27 H27C 109.5 . .
H27A C27 H27C 109.5 . .
H27B C27 H27C 109.5 . .

loop_
_geom_bond_atom_site_label_1
_geom_bond_atom_site_label_2
_geom_bond_distance
_geom_bond_site_symmetry_2
Pt1 N1 2.101(4) .
Pt1 N2 2.107(4) 2_556
Pt1 P1 2.2564(14) .
Pt1 P2 2.2600(14) .
P1 C17 1.792(7) .
P1 C16 1.804(6) .
P1 C18 1.810(6) .
P2 C19 1.793(6) .
P2 C21 1.805(5) .
P2 C20 1.816(6) .
S1 O5 1.420(5) .
S1 O6 1.431(4) .
S1 O7 1.434(5) .
S1 C22 1.808(6) .
F1 C22 1.317(7) .
F2 C22 1.336(8) .
F3 C22 1.313(8) .
S2 O9 1.391(8) .
S2 O10 1.430(8) .
S2 O8 1.451(6) .
S2 C23 1.770(7) .
F4 C23 1.298(10) .
F5 C23 1.371(12) .
F6 C23 1.339(9) .
S2' O9' 1.395(16) .
S2' O10' 1.439(16) .
S2' O8' 1.460(16) .
S2' C23 1.730(13) .
F4' C23 1.251(15) .
F5' C23 1.388(16) .
F6' C23 1.318(15) .
O1 C6 1.202(7) .
O2 C6 1.319(7) .
O2 C7 1.445(7) .
O3 C10 1.312(7) .
O3 C9 1.456(7) .
O4 C10 1.214(7) .
N1 C1 1.345(6) .
N1 C5 1.353(7) .
N2 C13 1.350(7) .
N2 C14 1.356(7) .
N2 Pt1 2.107(4) 2_556
C1 C2 1.374(8) .
C1 H1 0.9500 .
C2 C3 1.384(8) .
C2 H2 0.9500 .
C3 C4 1.379(7) .
C3 C6 1.514(8) .
C4 C5 1.366(8) .
C4 H4 0.9500 .
C5 H5 0.9500 .
C7 C8 1.516(8) .
C7 H7A 0.9900 .
C7 H7B 0.9900 .
C8 C9 1.494(8) .
C8 H8A 0.9900 .
C8 H8B 0.9900 .
C9 H9A 0.9900 .
C9 H9B 0.9900 .
C10 C11 1.502(8) .
C11 C12 1.366(8) .
C11 C15 1.393(7) .
C12 C13 1.378(8) .
C12 H12 0.9500 .
C13 H13 0.9500 .
C14 C15 1.370(8) .
C14 H14 0.9500 .
C15 H15 0.9500 .
C16 H16A 0.9800 .
C16 H16B 0.9800 .
C16 H16C 0.9800 .
C17 H17A 0.9800 .
C17 H17B 0.9800 .
C17 H17C 0.9800 .
C18 H18A 0.9800 .
C18 H18B 0.9800 .
C18 H18C 0.9800 .
C19 H19A 0.9800 .
C19 H19B 0.9800 .
C19 H19C 0.9800 .
C20 H20A 0.9800 .
C20 H20B 0.9800 .
C20 H20C 0.9800 .
C21 H21A 0.9800 .
C21 H21B 0.9800 .
C21 H21C 0.9800 .
C24 C25 1.4260 .
C24 H24A 0.9800 .
C24 H24B 0.9800 .
C24 H24C 0.9800 .
C25 O11 1.4676 .
C25 H25A 0.9900 .
C25 H25B 0.9900 .
O11 C26 1.5035 .
C26 C27 1.5577 .
C26 H26A 0.9900 .
C26 H26B 0.9900 .
C27 H27A 0.9800 .
C27 H27B 0.9800 .
C27 H27C 0.9800 .

loop_
_geom_torsion_atom_site_label_1
_geom_torsion_atom_site_label_2
_geom_torsion_atom_site_label_3
_geom_torsion_atom_site_label_4
_geom_torsion
_geom_torsion_site_symmetry_1
N1 Pt1 P1 C17 135.2(3) .
N2 Pt1 P1 C17 137.0(9) 2_556
P2 Pt1 P1 C17 -47.7(2) .
N1 Pt1 P1 C16 17.4(3) .
N2 Pt1 P1 C16 19.3(9) 2_556
P2 Pt1 P1 C16 -165.5(3) .
N1 Pt1 P1 C18 -99.4(3) .
N2 Pt1 P1 C18 -97.5(9) 2_556
P2 Pt1 P1 C18 77.8(3) .
N1 Pt1 P2 C19 118.1(9) .
N2 Pt1 P2 C19 139.7(3) 2_556
P1 Pt1 P2 C19 -39.6(3) .
N1 Pt1 P2 C21 -116.9(9) .
N2 Pt1 P2 C21 -95.2(3) 2_556
P1 Pt1 P2 C21 85.4(2) .
N1 Pt1 P2 C20 0.2(9) .
N2 Pt1 P2 C20 21.8(3) 2_556
P1 Pt1 P2 C20 -157.6(3) .
O5 S1 C22 F3 -177.9(5) .
O6 S1 C22 F3 -57.7(6) .
O7 S1 C22 F3 62.1(6) .
O5 S1 C22 F1 62.1(6) .
O6 S1 C22 F1 -177.7(5) .
O7 S1 C22 F1 -57.9(6) .
O5 S1 C22 F2 -57.0(5) .
O6 S1 C22 F2 63.2(6) .
O7 S1 C22 F2 -177.0(5) .
O9' S2' C23 F4' 167(3) .
O10' S2' C23 F4' 45(3) .
O8' S2' C23 F4' -74(3) .
O9' S2' C23 F4 113(2) .
O10' S2' C23 F4 -9(3) .
O8' S2' C23 F4 -128(3) .
O9' S2' C23 F6' -68(3) .
O10' S2' C23 F6' 170(3) .
O8' S2' C23 F6' 52(3) .
O9' S2' C23 F6 -31(2) .
O10' S2' C23 F6 -153(2) .
O8' S2' C23 F6 89(2) .
O9' S2' C23 F5 -139(2) .
O10' S2' C23 F5 99(2) .
O8' S2' C23 F5 -20(2) .
O9' S2' C23 F5' 49(3) .
O10' S2' C23 F5' -73(3) .
O8' S2' C23 F5' 169(3) .
O9' S2' C23 S2 55(2) .
O10' S2' C23 S2 -67(2) .
O8' S2' C23 S2 174(3) .
O9 S2 C23 F4' 118.9(17) .
O10 S2 C23 F4' -1.0(18) .
O8 S2 C23 F4' -122.0(17) .
O9 S2 C23 F4 67.9(10) .
O10 S2 C23 F4 -52.0(12) .
O8 S2 C23 F4 -173.0(10) .
O9 S2 C23 F6' -94.5(16) .
O10 S2 C23 F6' 145.6(17) .
O8 S2 C23 F6' 24.6(16) .
O9 S2 C23 F6 -55.8(8) .
O10 S2 C23 F6 -175.7(10) .
O8 S2 C23 F6 63.4(9) .
O9 S2 C23 F5 -174.9(8) .
O10 S2 C23 F5 65.2(10) .
O8 S2 C23 F5 -55.8(9) .
O9 S2 C23 F5' 15(2) .
O10 S2 C23 F5' -105(2) .
O8 S2 C23 F5' 134(2) .
O9 S2 C23 S2' -159.9(15) .
O10 S2 C23 S2' 80.2(17) .
O8 S2 C23 S2' -40.8(15) .
N2 Pt1 N1 C1 80.8(4) 2_556
P1 Pt1 N1 C1 -99.5(4) .
P2 Pt1 N1 C1 102.6(9) .
N2 Pt1 N1 C5 -86.4(4) 2_556
P1 Pt1 N1 C5 93.4(4) .
P2 Pt1 N1 C5 -64.5(10) .
C5 N1 C1 C2 0.7(8) .
Pt1 N1 C1 C2 -166.2(4) .
N1 C1 C2 C3 0.7(8) .
C1 C2 C3 C4 -2.4(8) .
C1 C2 C3 C6 175.9(5) .
C2 C3 C4 C5 2.5(9) .
C6 C3 C4 C5 -175.7(5) .
C1 N1 C5 C4 -0.6(8) .
Pt1 N1 C5 C4 167.3(5) .
C3 C4 C5 N1 -1.1(9) .
C7 O2 C6 O1 4.3(9) .
C7 O2 C6 C3 -178.2(5) .
C4 C3 C6 O1 174.7(6) .
C2 C3 C6 O1 -3.5(9) .
C4 C3 C6 O2 -2.8(7) .
C2 C3 C6 O2 178.9(5) .
C6 O2 C7 C8 164.4(5) .
O2 C7 C8 C9 63.5(7) .
C10 O3 C9 C8 158.4(5) .
C7 C8 C9 O3 67.7(7) .
C9 O3 C10 O4 6.2(9) .
C9 O3 C10 C11 -175.8(5) .
O4 C10 C11 C12 -19.5(9) .
O3 C10 C11 C12 162.5(5) .
O4 C10 C11 C15 159.0(6) .
O3 C10 C11 C15 -19.0(8) .
C15 C11 C12 C13 -0.8(9) .
C10 C11 C12 C13 177.7(5) .
C14 N2 C13 C12 0.9(8) .
Pt1 N2 C13 C12 -164.8(4) 2_556
C11 C12 C13 N2 -0.6(9) .
C13 N2 C14 C15 0.3(8) .
Pt1 N2 C14 C15 165.9(4) 2_556
N2 C14 C15 C11 -1.7(9) .
C12 C11 C15 C14 2.0(8) .
C10 C11 C15 C14 -176.5(5) .
C24 C25 O11 C26 -176.5 .
C25 O11 C26 C27 -100.1 .
